data_4067550
loop_
_publ_author_name
'Cushion, Michael G.'
'Meyer, Jens'
'Heath, Alex'
'Schwarz, Andrew D.'
'Fern\'andez, Ignacio'
'Breher, Frank'
'Mountford, Philip'

_publ_section_title
;
 Syntheses and Structural Diversity of Group 2 and Group 12
 Tris(pyrazolyl)methaneand Zwitterionic Tris(pyrazolyl)methanideCompounds
;
_journal_issue 5
_journal_name_full Organometallics
_journal_page_first 1174
_journal_paper_doi 10.1021/om901013b
_journal_volume 29
_journal_year 2010
_chemical_formula_moiety 'C22 H39 N7 Si2 Zn'
_chemical_formula_sum 'C22 H39 N7 Si2 Zn'
_chemical_formula_weight 523.15
_chemical_name_systematic
;
Zn{C(Me2pz)3}{N(SiMe3)2}
;
_space_group_IT_number 14
_symmetry_cell_setting monoclinic
_symmetry_space_group_name_Hall '-P 2yn'
_symmetry_space_group_name_H-M 'P 1 21/n 1'
_atom_sites_solution_hydrogens geom
_atom_sites_solution_primary direct
_atom_sites_solution_secondary difmap
_audit_creation_method SHELXL-97
_cell_angle_alpha 90.00
_cell_angle_beta 90.57(3)
_cell_angle_gamma 90.00
_cell_formula_units_Z 4
_cell_length_a 8.0645(16)
_cell_length_b 24.312(5)
_cell_length_c 14.299(3)
_cell_measurement_reflns_used 19017
_cell_measurement_temperature 200(2)
_cell_measurement_theta_max 26.44
_cell_measurement_theta_min 4.18
_cell_volume 2803.4(10)
_computing_cell_refinement 'CrysAlis Red'
_computing_data_collection 'CrysAlis CCD'
_computing_data_reduction 'CrysAlis Red'
_computing_molecular_graphics 'Ortep 32'
_computing_publication_material 'Bruker SHELXTL'
_computing_structure_refinement 'Bruker SHELXTL'
_computing_structure_solution 'Bruker SHELXTL'
_diffrn_ambient_temperature 200(2)
_diffrn_measured_fraction_theta_full 0.985
_diffrn_measured_fraction_theta_max 0.985
_diffrn_measurement_device_type 'Stoe Stadi with CCD'
_diffrn_measurement_method 'omega scans'
_diffrn_radiation_monochromator graphite
_diffrn_radiation_source 'fine-focus sealed tube'
_diffrn_radiation_type MoK\a
_diffrn_radiation_wavelength 0.71073
_diffrn_reflns_av_R_equivalents 0.1144
_diffrn_reflns_av_sigmaI/netI 0.1295
_diffrn_reflns_limit_h_max 10
_diffrn_reflns_limit_h_min -3
_diffrn_reflns_limit_k_max 28
_diffrn_reflns_limit_k_min -30
_diffrn_reflns_limit_l_max 17
_diffrn_reflns_limit_l_min -17
_diffrn_reflns_number 19017
_diffrn_reflns_theta_full 26.44
_diffrn_reflns_theta_max 26.44
_diffrn_reflns_theta_min 4.18
_exptl_absorpt_coefficient_mu 0.984
_exptl_absorpt_correction_type none
_exptl_crystal_colour colourless
_exptl_crystal_density_diffrn 1.240
_exptl_crystal_density_method 'not measured'
_exptl_crystal_description 'irregular shaped crystal'
_exptl_crystal_F_000 1112
_exptl_crystal_size_max 0.45
_exptl_crystal_size_mid 0.10
_exptl_crystal_size_min 0.10
_refine_diff_density_max 0.446
_refine_diff_density_min -0.656
_refine_diff_density_rms 0.080
_refine_ls_extinction_method none
_refine_ls_goodness_of_fit_ref 1.038
_refine_ls_hydrogen_treatment constr
_refine_ls_matrix_type full
_refine_ls_number_parameters 301
_refine_ls_number_reflns 5684
_refine_ls_number_restraints 0
_refine_ls_restrained_S_all 1.038
_refine_ls_R_factor_all 0.1644
_refine_ls_R_factor_gt 0.0748
_refine_ls_shift/su_max 0.000
_refine_ls_shift/su_mean 0.000
_refine_ls_structure_factor_coef Fsqd
_refine_ls_weighting_details 'calc w=1/[\s^2^(Fo^2^)+(0.0823P)^2^+0.0000P] where P=(Fo^2^+2Fc^2^)/3'
_refine_ls_weighting_scheme calc
_refine_ls_wR_factor_gt 0.1578
_refine_ls_wR_factor_ref 0.2077
_reflns_number_gt 2735
_reflns_number_total 5684
_reflns_threshold_expression >2sigma(I)
_cod_data_source_file om901013b_si_001.cif
_cod_data_source_block compound_21
_cod_database_code 4067550

loop_
_symmetry_equiv_pos_as_xyz
'x, y, z'
'-x+1/2, y+1/2, -z+1/2'
'-x, -y, -z'
'x-1/2, -y-1/2, z-1/2'

loop_
_atom_site_label
_atom_site_type_symbol
_atom_site_fract_x
_atom_site_fract_y
_atom_site_fract_z
_atom_site_U_iso_or_equiv
_atom_site_adp_type
_atom_site_occupancy
_atom_site_symmetry_multiplicity
_atom_site_calc_flag
_atom_site_refinement_flags
Zn1 Zn 0.47744(7) 0.39991(3) 0.21328(5) 0.0470(3) Uani 1 1 d .
N1 N 0.5992(6) 0.50614(19) 0.2721(3) 0.0518(12) Uani 1 1 d .
C1 C 0.4217(7) 0.5165(2) 0.2775(4) 0.0520(15) Uani 1 1 d .
Si2 Si 0.4363(3) 0.29070(8) 0.10655(15) 0.0803(7) Uani 1 1 d .
N2 N 0.6607(5) 0.45616(19) 0.2428(3) 0.0486(12) Uani 1 1 d .
N3 N 0.3478(5) 0.50946(18) 0.1857(3) 0.0458(12) Uani 1 1 d .
N4 N 0.3661(5) 0.46180(19) 0.1319(3) 0.0462(12) Uani 1 1 d .
N5 N 0.3465(6) 0.4793(2) 0.3418(3) 0.0562(13) Uani 1 1 d .
N6 N 0.3395(6) 0.4233(2) 0.3252(3) 0.0555(13) Uani 1 1 d .
N7 N 0.5160(6) 0.32258(19) 0.2014(4) 0.0591(14) Uani 1 1 d .
C10 C 0.6874(10) 0.6013(3) 0.3103(6) 0.089(2) Uani 1 1 d .
H10A H 0.6363 0.6203 0.2569 0.133 Uiso 1 1 calc R
H10B H 0.7916 0.6196 0.3274 0.133 Uiso 1 1 calc R
H10C H 0.6118 0.6024 0.3635 0.133 Uiso 1 1 calc R
C11 C 0.7218(8) 0.5423(3) 0.2844(4) 0.0586(17) Uani 1 1 d .
C12 C 0.8665(8) 0.5152(3) 0.2649(5) 0.0649(18) Uani 1 1 d .
H12 H 0.9754 0.5300 0.2686 0.078 Uiso 1 1 calc R
C13 C 0.8241(7) 0.4627(3) 0.2392(5) 0.0566(17) Uani 1 1 d .
C14 C 0.9326(8) 0.4177(3) 0.2046(6) 0.085(2) Uani 1 1 d .
H14A H 0.9879 0.3998 0.2578 0.127 Uiso 1 1 calc R
H14B H 1.0161 0.4330 0.1627 0.127 Uiso 1 1 calc R
H14C H 0.8651 0.3906 0.1706 0.127 Uiso 1 1 calc R
C20 C 0.2335(9) 0.6030(3) 0.1757(6) 0.082(2) Uani 1 1 d .
H20A H 0.1657 0.5991 0.2318 0.123 Uiso 1 1 calc R
H20B H 0.1739 0.6254 0.1293 0.123 Uiso 1 1 calc R
H20C H 0.3387 0.6209 0.1922 0.123 Uiso 1 1 calc R
C21 C 0.2670(7) 0.5481(3) 0.1359(5) 0.0563(16) Uani 1 1 d .
C22 C 0.2339(8) 0.5264(3) 0.0510(5) 0.0651(19) Uani 1 1 d .
H22 H 0.1771 0.5443 0.0010 0.078 Uiso 1 1 calc R
C23 C 0.2976(7) 0.4735(3) 0.0494(4) 0.0544(16) Uani 1 1 d .
C24 C 0.2982(9) 0.4347(3) -0.0307(5) 0.074(2) Uani 1 1 d .
H24A H 0.3531 0.4005 -0.0119 0.110 Uiso 1 1 calc R
H24B H 0.3581 0.4513 -0.0829 0.110 Uiso 1 1 calc R
H24C H 0.1838 0.4269 -0.0502 0.110 Uiso 1 1 calc R
C30 C 0.2621(11) 0.5479(4) 0.4594(6) 0.109(3) Uani 1 1 d .
H30A H 0.3725 0.5588 0.4818 0.164 Uiso 1 1 calc R
H30B H 0.1836 0.5495 0.5112 0.164 Uiso 1 1 calc R
H30C H 0.2258 0.5730 0.4096 0.164 Uiso 1 1 calc R
C31 C 0.2688(9) 0.4909(4) 0.4223(5) 0.083(2) Uani 1 1 d .
C32 C 0.2070(9) 0.4430(4) 0.4566(6) 0.090(3) Uani 1 1 d .
H32 H 0.1440 0.4385 0.5118 0.108 Uiso 1 1 calc R
C33 C 0.2539(8) 0.4021(3) 0.3954(5) 0.067(2) Uani 1 1 d .
C34 C 0.2160(9) 0.3427(3) 0.3985(5) 0.093(3) Uani 1 1 d .
H34A H 0.2310 0.3267 0.3363 0.140 Uiso 1 1 calc R
H34B H 0.1010 0.3374 0.4181 0.140 Uiso 1 1 calc R
H34C H 0.2909 0.3246 0.4433 0.140 Uiso 1 1 calc R
C200 C 0.5520(15) 0.3086(4) -0.0003(7) 0.154(5) Uani 1 1 d .
H20G H 0.5485 0.3485 -0.0098 0.231 Uiso 1 1 calc R
H20H H 0.5012 0.2901 -0.0544 0.231 Uiso 1 1 calc R
H20I H 0.6675 0.2967 0.0066 0.231 Uiso 1 1 calc R
C201 C 0.2141(11) 0.3095(4) 0.0910(6) 0.108(3) Uani 1 1 d .
H20J H 0.1493 0.2934 0.1417 0.161 Uiso 1 1 calc R
H20K H 0.1733 0.2954 0.0308 0.161 Uiso 1 1 calc R
H20L H 0.2027 0.3496 0.0923 0.161 Uiso 1 1 calc R
C202 C 0.4463(18) 0.2121(3) 0.1144(7) 0.157(5) Uani 1 1 d .
H20M H 0.5569 0.2009 0.1362 0.235 Uiso 1 1 calc R
H20N H 0.4242 0.1962 0.0526 0.235 Uiso 1 1 calc R
H20O H 0.3629 0.1991 0.1586 0.235 Uiso 1 1 calc R
Si1 Si 0.6301(3) 0.29030(8) 0.2850(2) 0.1033(10) Uani 1 1 d .
C100 C 0.5218(12) 0.2304(3) 0.3389(7) 0.133(4) Uani 1 1 d .
H10G H 0.4087 0.2411 0.3556 0.200 Uiso 1 1 calc R
H10H H 0.5823 0.2187 0.3953 0.200 Uiso 1 1 calc R
H10I H 0.5175 0.1999 0.2941 0.200 Uiso 1 1 calc R
C101 C 0.8291(9) 0.2614(3) 0.2387(12) 0.206(8) Uani 1 1 d .
H10J H 0.8854 0.2403 0.2881 0.308 Uiso 1 1 calc R
H10K H 0.9009 0.2916 0.2185 0.308 Uiso 1 1 calc R
H10L H 0.8049 0.2373 0.1854 0.308 Uiso 1 1 calc R
C102 C 0.6877(11) 0.3379(3) 0.3819(7) 0.133(4) Uani 1 1 d .
H10M H 0.7476 0.3696 0.3566 0.200 Uiso 1 1 calc R
H10N H 0.7587 0.3186 0.4272 0.200 Uiso 1 1 calc R
H10O H 0.5870 0.3507 0.4131 0.200 Uiso 1 1 calc R

loop_
_atom_site_aniso_label
_atom_site_aniso_U_11
_atom_site_aniso_U_22
_atom_site_aniso_U_33
_atom_site_aniso_U_23
_atom_site_aniso_U_13
_atom_site_aniso_U_12
Zn1 0.0427(4) 0.0422(4) 0.0562(5) 0.0081(4) 0.0016(3) -0.0028(3)
N1 0.055(3) 0.044(3) 0.057(3) -0.001(3) 0.008(3) -0.003(2)
C1 0.048(3) 0.059(4) 0.049(4) -0.004(3) 0.009(3) -0.006(3)
Si2 0.1281(19) 0.0496(11) 0.0639(14) -0.0019(10) 0.0339(14) 0.0131(12)
N2 0.041(3) 0.049(3) 0.055(3) 0.009(3) 0.003(2) -0.003(2)
N3 0.047(3) 0.040(3) 0.051(3) 0.005(3) 0.012(2) 0.002(2)
N4 0.053(3) 0.046(3) 0.040(3) 0.002(2) 0.004(2) 0.002(2)
N5 0.053(3) 0.073(4) 0.043(3) -0.006(3) 0.010(3) -0.011(3)
N6 0.061(3) 0.066(3) 0.040(3) 0.006(3) 0.002(3) -0.019(3)
N7 0.057(3) 0.042(3) 0.078(4) 0.011(3) 0.010(3) 0.005(2)
C10 0.106(6) 0.055(4) 0.105(6) -0.016(5) -0.009(5) -0.022(4)
C11 0.073(4) 0.053(4) 0.050(4) 0.003(3) -0.003(4) -0.017(4)
C12 0.059(4) 0.066(4) 0.070(5) 0.011(4) 0.002(4) -0.022(4)
C13 0.042(3) 0.055(4) 0.073(5) 0.017(4) -0.002(3) -0.008(3)
C14 0.056(4) 0.072(5) 0.126(7) 0.021(5) -0.004(5) 0.009(4)
C20 0.093(5) 0.049(4) 0.104(6) 0.012(4) 0.021(5) 0.018(4)
C21 0.055(4) 0.049(4) 0.065(5) 0.015(4) 0.014(3) 0.010(3)
C22 0.075(4) 0.067(5) 0.053(4) 0.023(4) 0.008(4) 0.017(4)
C23 0.052(3) 0.066(4) 0.045(4) 0.007(3) 0.010(3) 0.005(3)
C24 0.087(5) 0.080(5) 0.053(4) -0.004(4) -0.008(4) 0.013(4)
C30 0.107(6) 0.136(8) 0.085(6) -0.054(6) 0.033(5) 0.017(6)
C31 0.074(5) 0.130(7) 0.045(4) -0.020(5) 0.014(4) -0.006(5)
C32 0.069(5) 0.151(8) 0.052(5) 0.012(6) 0.020(4) -0.016(5)
C33 0.052(4) 0.107(6) 0.043(4) 0.022(4) 0.002(3) -0.022(4)
C34 0.075(5) 0.126(7) 0.078(6) 0.049(5) -0.008(4) -0.045(5)
C200 0.246(12) 0.105(7) 0.113(8) 0.036(6) 0.109(8) 0.074(8)
C201 0.127(7) 0.106(7) 0.089(6) -0.022(5) -0.014(6) -0.031(6)
C202 0.325(16) 0.051(5) 0.093(7) -0.009(5) -0.007(9) 0.009(7)
Si1 0.0683(13) 0.0492(12) 0.191(3) 0.0391(15) -0.0496(16) -0.0143(10)
C100 0.167(9) 0.078(6) 0.153(9) 0.061(6) -0.089(8) -0.054(6)
C101 0.062(5) 0.061(6) 0.49(3) 0.033(10) -0.023(9) 0.013(4)
C102 0.121(7) 0.092(6) 0.185(10) 0.065(7) -0.097(7) -0.057(5)

loop_
_atom_type_symbol
_atom_type_description
_atom_type_scat_dispersion_real
_atom_type_scat_dispersion_imag
_atom_type_scat_source
C C 0.0033 0.0016 'International Tables Vol C Tables 4.2.6.8 and 6.1.1.4'
H H 0.0000 0.0000 'International Tables Vol C Tables 4.2.6.8 and 6.1.1.4'
N N 0.0061 0.0033 'International Tables Vol C Tables 4.2.6.8 and 6.1.1.4'
Si Si 0.0817 0.0704 'International Tables Vol C Tables 4.2.6.8 and 6.1.1.4'
Zn Zn 0.2839 1.4301 'International Tables Vol C Tables 4.2.6.8 and 6.1.1.4'

loop_
_geom_angle_atom_site_label_1
_geom_angle_atom_site_label_2
_geom_angle_atom_site_label_3
_geom_angle
N7 Zn1 N6 115.7(2)
N7 Zn1 N2 123.72(19)
N6 Zn1 N2 92.86(19)
N7 Zn1 N4 136.4(2)
N6 Zn1 N4 90.12(19)
N2 Zn1 N4 86.52(18)
C11 N1 N2 110.7(5)
C11 N1 C1 127.3(5)
N2 N1 C1 121.7(4)
N5 C1 N3 109.6(5)
N5 C1 N1 110.4(5)
N3 C1 N1 109.1(5)
N7 Si2 C200 111.4(4)
N7 Si2 C201 110.0(3)
C200 Si2 C201 109.7(5)
N7 Si2 C202 113.3(4)
C200 Si2 C202 105.2(4)
C201 Si2 C202 107.0(5)
C13 N2 N1 105.5(5)
C13 N2 Zn1 141.5(4)
N1 N2 Zn1 112.9(3)
C21 N3 N4 109.9(5)
C21 N3 C1 126.3(5)
N4 N3 C1 123.5(4)
C23 N4 N3 105.4(5)
C23 N4 Zn1 144.9(4)
N3 N4 Zn1 109.6(3)
C31 N5 N6 109.6(6)
C31 N5 C1 128.4(6)
N6 N5 C1 122.0(5)
C33 N6 N5 105.8(6)
C33 N6 Zn1 141.0(5)
N5 N6 Zn1 112.8(3)
Si2 N7 Si1 123.7(3)
Si2 N7 Zn1 117.5(3)
Si1 N7 Zn1 118.7(3)
C11 C10 H10A 109.5
C11 C10 H10B 109.5
H10A C10 H10B 109.5
C11 C10 H10C 109.5
H10A C10 H10C 109.5
H10B C10 H10C 109.5
N1 C11 C12 106.7(5)
N1 C11 C10 121.5(6)
C12 C11 C10 131.8(6)
C11 C12 C13 107.0(5)
C11 C12 H12 126.5
C13 C12 H12 126.5
N2 C13 C12 110.2(6)
N2 C13 C14 120.8(6)
C12 C13 C14 128.9(6)
C13 C14 H14A 109.5
C13 C14 H14B 109.5
H14A C14 H14B 109.5
C13 C14 H14C 109.5
H14A C14 H14C 109.5
H14B C14 H14C 109.5
C21 C20 H20A 109.5
C21 C20 H20B 109.5
H20A C20 H20B 109.5
C21 C20 H20C 109.5
H20A C20 H20C 109.5
H20B C20 H20C 109.5
N3 C21 C22 107.2(5)
N3 C21 C20 121.2(7)
C22 C21 C20 131.6(6)
C21 C22 C23 107.9(6)
C21 C22 H22 126.1
C23 C22 H22 126.1
N4 C23 C22 109.6(6)
N4 C23 C24 123.1(6)
C22 C23 C24 127.3(6)
C23 C24 H24A 109.5
C23 C24 H24B 109.5
H24A C24 H24B 109.5
C23 C24 H24C 109.5
H24A C24 H24C 109.5
H24B C24 H24C 109.5
C31 C30 H30A 109.5
C31 C30 H30B 109.5
H30A C30 H30B 109.5
C31 C30 H30C 109.5
H30A C30 H30C 109.5
H30B C30 H30C 109.5
N5 C31 C32 107.7(7)
N5 C31 C30 121.3(8)
C32 C31 C30 131.0(8)
C31 C32 C33 106.5(7)
C31 C32 H32 126.7
C33 C32 H32 126.7
N6 C33 C32 110.4(7)
N6 C33 C34 120.7(7)
C32 C33 C34 128.8(7)
C33 C34 H34A 109.5
C33 C34 H34B 109.5
H34A C34 H34B 109.5
C33 C34 H34C 109.5
H34A C34 H34C 109.5
H34B C34 H34C 109.5
Si2 C200 H20G 109.5
Si2 C200 H20H 109.5
H20G C200 H20H 109.5
Si2 C200 H20I 109.5
H20G C200 H20I 109.5
H20H C200 H20I 109.5
Si2 C201 H20J 109.5
Si2 C201 H20K 109.5
H20J C201 H20K 109.5
Si2 C201 H20L 109.5
H20J C201 H20L 109.5
H20K C201 H20L 109.5
Si2 C202 H20M 109.5
Si2 C202 H20N 109.5
H20M C202 H20N 109.5
Si2 C202 H20O 109.5
H20M C202 H20O 109.5
H20N C202 H20O 109.5
N7 Si1 C102 111.5(3)
N7 Si1 C100 113.6(3)
C102 Si1 C100 107.0(5)
N7 Si1 C101 112.6(5)
C102 Si1 C101 106.7(5)
C100 Si1 C101 105.0(5)
Si1 C100 H10G 109.5
Si1 C100 H10H 109.5
H10G C100 H10H 109.5
Si1 C100 H10I 109.5
H10G C100 H10I 109.5
H10H C100 H10I 109.5
Si1 C101 H10J 109.5
Si1 C101 H10K 109.5
H10J C101 H10K 109.5
Si1 C101 H10L 109.5
H10J C101 H10L 109.5
H10K C101 H10L 109.5
Si1 C102 H10M 109.5
Si1 C102 H10N 109.5
H10M C102 H10N 109.5
Si1 C102 H10O 109.5
H10M C102 H10O 109.5
H10N C102 H10O 109.5

loop_
_geom_bond_atom_site_label_1
_geom_bond_atom_site_label_2
_geom_bond_distance
Zn1 N7 1.913(5)
Zn1 N6 2.039(5)
Zn1 N2 2.054(4)
Zn1 N4 2.099(5)
N1 C11 1.334(7)
N1 N2 1.379(6)
N1 C1 1.456(7)
C1 N5 1.430(7)
C1 N3 1.446(7)
Si2 N7 1.684(6)
Si2 C200 1.850(8)
Si2 C201 1.861(9)
Si2 C202 1.915(8)
N2 C13 1.329(7)
N3 C21 1.343(7)
N3 N4 1.400(6)
N4 C23 1.328(7)
N5 C31 1.345(8)
N5 N6 1.382(7)
N6 C33 1.328(7)
N7 Si1 1.693(5)
C10 C11 1.508(9)
C10 H10A 0.9800
C10 H10B 0.9800
C10 H10C 0.9800
C11 C12 1.371(9)
C12 C13 1.372(8)
C12 H12 0.9500
C13 C14 1.488(9)
C14 H14A 0.9800
C14 H14B 0.9800
C14 H14C 0.9800
C20 C21 1.477(9)
C20 H20A 0.9800
C20 H20B 0.9800
C20 H20C 0.9800
C21 C22 1.348(9)
C22 C23 1.387(8)
C22 H22 0.9500
C23 C24 1.483(8)
C24 H24A 0.9800
C24 H24B 0.9800
C24 H24C 0.9800
C30 C31 1.486(11)
C30 H30A 0.9800
C30 H30B 0.9800
C30 H30C 0.9800
C31 C32 1.361(10)
C32 C33 1.379(10)
C32 H32 0.9500
C33 C34 1.477(10)
C34 H34A 0.9800
C34 H34B 0.9800
C34 H34C 0.9800
C200 H20G 0.9800
C200 H20H 0.9800
C200 H20I 0.9800
C201 H20J 0.9800
C201 H20K 0.9800
C201 H20L 0.9800
C202 H20M 0.9800
C202 H20N 0.9800
C202 H20O 0.9800
Si1 C102 1.862(10)
Si1 C100 1.869(8)
Si1 C101 1.879(10)
C100 H10G 0.9800
C100 H10H 0.9800
C100 H10I 0.9800
C101 H10J 0.9800
C101 H10K 0.9800
C101 H10L 0.9800
C102 H10M 0.9800
C102 H10N 0.9800
C102 H10O 0.9800

loop_
_geom_torsion_atom_site_label_1
_geom_torsion_atom_site_label_2
_geom_torsion_atom_site_label_3
_geom_torsion_atom_site_label_4
_geom_torsion
C11 N1 C1 N5 -126.2(6)
N2 N1 C1 N5 60.8(7)
C11 N1 C1 N3 113.4(6)
N2 N1 C1 N3 -59.7(7)
C11 N1 N2 C13 1.0(7)
C1 N1 N2 C13 175.1(5)
C11 N1 N2 Zn1 -175.9(4)
C1 N1 N2 Zn1 -1.8(7)
N7 Zn1 N2 C13 20.9(8)
N6 Zn1 N2 C13 144.7(7)
N4 Zn1 N2 C13 -125.4(7)
N7 Zn1 N2 N1 -163.9(4)
N6 Zn1 N2 N1 -40.1(4)
N4 Zn1 N2 N1 49.9(4)
N5 C1 N3 C21 119.9(6)
N1 C1 N3 C21 -119.2(6)
N5 C1 N3 N4 -66.9(6)
N1 C1 N3 N4 54.0(7)
C21 N3 N4 C23 1.1(6)
C1 N3 N4 C23 -173.1(5)
C21 N3 N4 Zn1 -176.0(3)
C1 N3 N4 Zn1 9.8(6)
N7 Zn1 N4 C23 -6.3(8)
N6 Zn1 N4 C23 -135.5(7)
N2 Zn1 N4 C23 131.7(7)
N7 Zn1 N4 N3 168.9(3)
N6 Zn1 N4 N3 39.7(3)
N2 Zn1 N4 N3 -53.1(3)
N3 C1 N5 C31 -122.9(6)
N1 C1 N5 C31 116.9(7)
N3 C1 N5 N6 54.3(7)
N1 C1 N5 N6 -65.8(7)
C31 N5 N6 C33 1.4(7)
C1 N5 N6 C33 -176.4(5)
C31 N5 N6 Zn1 -173.1(4)
C1 N5 N6 Zn1 9.2(6)
N7 Zn1 N6 C33 -4.9(7)
N2 Zn1 N6 C33 -134.8(6)
N4 Zn1 N6 C33 138.7(6)
N7 Zn1 N6 N5 166.6(4)
N2 Zn1 N6 N5 36.7(4)
N4 Zn1 N6 N5 -49.8(4)
C200 Si2 N7 Si1 -106.1(4)
C201 Si2 N7 Si1 132.1(4)
C202 Si2 N7 Si1 12.4(6)
C200 Si2 N7 Zn1 72.9(4)
C201 Si2 N7 Zn1 -49.0(4)
C202 Si2 N7 Zn1 -168.7(5)
N6 Zn1 N7 Si2 116.2(3)
N2 Zn1 N7 Si2 -130.9(3)
N4 Zn1 N7 Si2 -4.4(4)
N6 Zn1 N7 Si1 -64.8(3)
N2 Zn1 N7 Si1 48.1(4)
N4 Zn1 N7 Si1 174.6(2)
N2 N1 C11 C12 -1.3(7)
C1 N1 C11 C12 -175.1(6)
N2 N1 C11 C10 176.0(6)
C1 N1 C11 C10 2.3(10)
N1 C11 C12 C13 1.1(7)
C10 C11 C12 C13 -175.8(7)
N1 N2 C13 C12 -0.3(7)
Zn1 N2 C13 C12 175.2(5)
N1 N2 C13 C14 -176.4(6)
Zn1 N2 C13 C14 -0.9(11)
C11 C12 C13 N2 -0.5(8)
C11 C12 C13 C14 175.2(7)
N4 N3 C21 C22 -0.4(6)
C1 N3 C21 C22 173.5(5)
N4 N3 C21 C20 -178.9(5)
C1 N3 C21 C20 -4.9(9)
N3 C21 C22 C23 -0.4(7)
C20 C21 C22 C23 177.8(6)
N3 N4 C23 C22 -1.3(6)
Zn1 N4 C23 C22 174.0(5)
N3 N4 C23 C24 176.7(5)
Zn1 N4 C23 C24 -8.0(11)
C21 C22 C23 N4 1.1(7)
C21 C22 C23 C24 -176.8(6)
N6 N5 C31 C32 -1.8(8)
C1 N5 C31 C32 175.7(6)
N6 N5 C31 C30 177.9(7)
C1 N5 C31 C30 -4.6(11)
N5 C31 C32 C33 1.5(8)
C30 C31 C32 C33 -178.1(8)
N5 N6 C33 C32 -0.4(7)
Zn1 N6 C33 C32 171.4(5)
N5 N6 C33 C34 177.6(6)
Zn1 N6 C33 C34 -10.6(10)
C31 C32 C33 N6 -0.7(8)
C31 C32 C33 C34 -178.5(7)
Si2 N7 Si1 C102 -177.1(4)
Zn1 N7 Si1 C102 4.0(5)
Si2 N7 Si1 C100 -56.1(6)
Zn1 N7 Si1 C100 124.9(5)
Si2 N7 Si1 C101 63.0(5)
Zn1 N7 Si1 C101 -115.9(4)
